data_4135546
loop_
_publ_author_name
'Lv, Xiu-Liang'
'Feng, Liang'
'Xie, Lin-Hua'
'He, Tao'
'Wu, Wei'
'Wang, Kun-Yu'
'Si, Guangrui'
'Wang, Bin'
'Li, Jian-Rong'
'Zhou, Hong-Cai'

_publ_section_title
;
 Linker Desymmetrization: Access to a Series of Rare-Earth
 Tetracarboxylate Frameworks with Eight-Connected Hexanuclear Nodes
;
_journal_name_full 'Journal of the American Chemical Society'
_journal_paper_doi 10.1021/jacs.0c11546
_journal_year 2021
_chemical_formula_sum 'C168 H84 N3 O47 Y9'
_chemical_formula_weight 3696.57
_space_group_crystal_system hexagonal
_space_group_IT_number 191
_space_group_name_Hall '-P 6 2'
_space_group_name_H-M_alt 'P 6/m m m'
_atom_sites_solution_hydrogens geom
_audit_creation_method SHELXL-2018/1
_cell_angle_alpha 90
_cell_angle_beta 90
_cell_angle_gamma 120
_cell_formula_units_Z 1
_cell_length_a 25.8315(2)
_cell_length_b 25.8315(2)
_cell_length_c 18.5628(3)
_cell_measurement_reflns_used 19980
_cell_measurement_temperature 293(2)
_cell_measurement_theta_max 72.6290
_cell_measurement_theta_min 4.1460
_cell_volume 10726.9(2)
_computing_cell_refinement 'CrysAlisPro 1.171.40.53 (Rigaku OD, 2019)'
_computing_data_collection 'CrysAlisPro 1.171.40.53 (Rigaku OD, 2019)'
_computing_data_reduction 'CrysAlisPro 1.171.40.53 (Rigaku OD, 2019)'
_computing_structure_refinement 'SHELXL-2018/1 (Sheldrick, 2018)'
_diffrn_ambient_temperature 293(2)
_diffrn_detector_area_resol_mean 5.1688
_diffrn_measured_fraction_theta_full 0.987
_diffrn_measured_fraction_theta_max 0.982
_diffrn_measurement_device_type 'SuperNova, Dual, Cu at home/near, AtlasS2'
_diffrn_measurement_method '\w scans'
_diffrn_radiation_type CuK\a
_diffrn_radiation_wavelength 1.54178
_diffrn_reflns_av_R_equivalents 0.0618
_diffrn_reflns_av_unetI/netI 0.0193
_diffrn_reflns_Laue_measured_fraction_full 0.987
_diffrn_reflns_Laue_measured_fraction_max 0.982
_diffrn_reflns_limit_h_max 31
_diffrn_reflns_limit_h_min -32
_diffrn_reflns_limit_k_max 30
_diffrn_reflns_limit_k_min -32
_diffrn_reflns_limit_l_max 22
_diffrn_reflns_limit_l_min -15
_diffrn_reflns_number 66868
_diffrn_reflns_point_group_measured_fraction_full 0.987
_diffrn_reflns_point_group_measured_fraction_max 0.982
_diffrn_reflns_theta_full 67.679
_diffrn_reflns_theta_max 73.222
_diffrn_reflns_theta_min 3.952
_diffrn_source 'micro-focus sealed X-ray tube'
_exptl_absorpt_coefficient_mu 1.815
_exptl_absorpt_correction_T_max 1.00000
_exptl_absorpt_correction_T_min 0.38151
_exptl_absorpt_correction_type multi-scan
_exptl_absorpt_process_details
; 
CrysAlisPro 1.171.40.53 (Rigaku Oxford Diffraction, 2019) 
Empirical absorption correction using spherical harmonics, 
 implemented in SCALE3 ABSPACK scaling algorithm. 
;
_exptl_crystal_density_diffrn 0.572
_exptl_crystal_description block
_exptl_crystal_F_000 1840
_refine_diff_density_max 2.413
_refine_diff_density_min -1.383
_refine_diff_density_rms 0.087
_refine_ls_extinction_method none
_refine_ls_goodness_of_fit_ref 0.970
_refine_ls_hydrogen_treatment constr
_refine_ls_matrix_type full
_refine_ls_number_parameters 171
_refine_ls_number_reflns 4048
_refine_ls_number_restraints 457
_refine_ls_restrained_S_all 1.085
_refine_ls_R_factor_all 0.1221
_refine_ls_R_factor_gt 0.1156
_refine_ls_shift/su_max 0.001
_refine_ls_shift/su_mean 0.000
_refine_ls_structure_factor_coef Fsqd
_refine_ls_weighting_details 'w=1/[\s^2^(Fo^2^)+(0.1000P)^2^+35.0000P] where P=(Fo^2^+2Fc^2^)/3'
_refine_ls_weighting_scheme calc
_refine_ls_wR_factor_gt 0.2713
_refine_ls_wR_factor_ref 0.2752
_reflns_Friedel_coverage 0.000
_reflns_number_gt 3528
_reflns_number_total 4048
_reflns_threshold_expression 'I > 2\s(I)'
_cod_data_source_file ja0c11546_si_002.cif
_cod_data_source_block shelx
_cod_database_code 4135546
_shelx_shelxl_version_number 2018/1
_shelx_space_group_comment
; 
The symmetry employed for this shelxl refinement is uniquely defined 
by the following loop, which should always be used as a source of 
symmetry information in preference to the above space-group names. 
They are only intended as comments. 
;

loop_
_space_group_symop_operation_xyz
'x, y, z'
'-y, x-y, z'
'-x+y, -x, z'
'-x, -y, z'
'y, -x+y, z'
'x-y, x, z'
'y, x, -z'
'x-y, -y, -z'
'-x, -x+y, -z'
'-y, -x, -z'
'-x+y, y, -z'
'x, x-y, -z'
'-x, -y, -z'
'y, -x+y, -z'
'x-y, x, -z'
'x, y, -z'
'-y, x-y, -z'
'-x+y, -x, -z'
'-y, -x, z'
'-x+y, y, z'
'x, x-y, z'
'y, x, z'
'x-y, -y, z'
'-x, -x+y, z'

loop_
_atom_site_label
_atom_site_type_symbol
_atom_site_fract_x
_atom_site_fract_y
_atom_site_fract_z
_atom_site_U_iso_or_equiv
_atom_site_adp_type
_atom_site_occupancy
_atom_site_site_symmetry_order
_atom_site_calc_flag
_atom_site_refinement_flags_posn
_atom_site_refinement_flags_adp
_atom_site_refinement_flags_occupancy
_atom_site_disorder_assembly
_atom_site_disorder_group
C1 C 1.000000 0.1914(3) 0.6272(6) 0.120(3) Uani 1 2 d S TU P . .
C2 C 1.000000 0.2427(3) 0.6645(5) 0.159(5) Uani 1 2 d DS TU P . .
C3 C 1.0401(6) 0.2692(6) 0.7210(7) 0.185(7) Uani 0.5 1 d D U P . .
H3 H 1.066616 0.256007 0.732469 0.222 Uiso 0.5 1 calc R U P . .
C4 C 1.0409(9) 0.3165(8) 0.7618(9) 0.216(7) Uani 0.5 1 d D U P . .
C5 C 1.000000 0.3323(6) 0.7437(9) 0.238(7) Uani 1 2 d DS TU P . .
C6 C 0.9594(8) 0.3067(8) 0.6887(9) 0.208(7) Uani 0.5 1 d D U P . .
H6 H 0.932059 0.319104 0.678642 0.249 Uiso 0.5 1 calc R U P . .
C7 C 0.9601(7) 0.2616(7) 0.6483(9) 0.206(7) Uani 0.5 1 d D U P . .
H7 H 0.933555 0.244190 0.610226 0.247 Uiso 0.5 1 calc R U P . .
C8 C 1.000000 0.3821(5) 0.7628(8) 0.257(7) Uani 1 2 d DS TU P . .
H8 H 0.975322 0.392998 0.738728 0.309 Uiso 0.5 1 calc R U P . .
C12 C 1.000000 0.500000 0.8152(9) 0.163(9) Uani 0.5 4 d DS TU P . .
H12 H 1.000000 0.500000 0.765080 0.195 Uiso 0.5 4 calc R U P . .
C13 C 1.0216(7) 0.4664(6) 0.8510(6) 0.190(7) Uani 0.5 1 d D U P . .
C14 C 1.0207(7) 0.4658(5) 0.9273(5) 0.180(7) Uani 0.5 1 d D U P . .
C15 C 1.000000 0.500000 0.9634(7) 0.198(7) Uani 1 4 d DS TU P . .
N1 N 1.0254(18) 0.4438(14) 1.000000 0.164(9) Uani 0.25 2 d DS TU P . .
C16 C 1.0435(17) 0.3962(14) 1.000000 0.123(10) Uani 0.25 2 d DS TU P . .
H16A H 1.045408 0.384719 0.951299 0.185 Uiso 0.125 1 calc R U P . .
H16B H 1.081988 0.411756 1.022296 0.185 Uiso 0.125 1 calc R U P . .
H16C H 1.014518 0.361890 1.026405 0.185 Uiso 0.125 1 calc R U P . .
O1 O 1.000000 0.10572(17) 0.500000 0.0593(13) Uani 1 4 d S TU P . .
O2 O 1.000000 0.000000 0.5703(4) 0.0303(14) Uani 1 12 d S TU P . .
O3 O 0.9634(3) 0.0366(3) 0.7213(6) 0.136(5) Uani 0.5 2 d S TU P . .
O4 O 0.95017(2) 0.04983(2) 0.60463(6) 0.0623(4) Uani 0.5 2 d S TU P . .
O5 O 1.0460(4) 0.2128(4) 0.5798(5) 0.109(3) Uani 0.5 1 d . U P . .
O6 O 0.9649(4) 0.1401(4) 0.6359(5) 0.110(2) Uani 0.5 1 d . U P . .
Y1 Y 0.95017(2) 0.04983(2) 0.60463(6) 0.0623(4) Uani 0.5 2 d S TU P . .
Y2 Y 0.91134(3) 0.08866(3) 0.500000 0.0669(5) Uani 0.5 4 d S TU P . .
C10 C 1.0735(10) 0.3997(9) 0.8419(12) 0.255(8) Uani 0.5 1 d D U P . .
H10 H 1.097309 0.420629 0.881002 0.306 Uiso 0.5 1 calc R U P . .
C9 C 1.0353(9) 0.4168(9) 0.8166(11) 0.238(8) Uani 0.5 1 d D U P . .
C11 C 1.0800(10) 0.3550(9) 0.8154(12) 0.254(8) Uani 0.5 1 d D U P . .
H11 H 1.110578 0.349239 0.832431 0.305 Uiso 0.5 1 calc R U P . .
O7 O 0.8568(4) 0.1432(4) 0.500000 0.169(8) Uani 0.5 4 d S TU P . .

loop_
_atom_site_aniso_label
_atom_site_aniso_U_11
_atom_site_aniso_U_22
_atom_site_aniso_U_33
_atom_site_aniso_U_23
_atom_site_aniso_U_13
_atom_site_aniso_U_12
C1 0.165(9) 0.080(3) 0.144(8) -0.029(4) 0.000 0.083(5)
C2 0.249(13) 0.109(4) 0.165(9) -0.048(5) 0.000 0.125(6)
C3 0.270(17) 0.138(12) 0.154(12) -0.042(9) -0.004(10) 0.106(11)
C4 0.327(17) 0.197(14) 0.143(12) -0.059(10) -0.020(10) 0.144(12)
C5 0.342(16) 0.205(8) 0.213(13) -0.062(10) 0.000 0.171(8)
C6 0.360(19) 0.189(12) 0.181(14) -0.038(9) -0.001(10) 0.217(13)
C7 0.328(18) 0.189(12) 0.208(14) -0.055(10) -0.007(11) 0.209(13)
C8 0.302(10) 0.227(8) 0.269(10) -0.074(7) 0.000 0.151(5)
C12 0.29(3) 0.186(11) 0.045(9) 0.000 0.000 0.147(13)
C13 0.33(2) 0.187(12) 0.128(7) -0.017(9) 0.006(12) 0.181(13)
C14 0.34(2) 0.149(10) 0.126(6) 0.036(8) 0.003(11) 0.182(12)
C15 0.38(2) 0.179(8) 0.099(9) 0.000 0.000 0.192(10)
N1 0.30(2) 0.133(16) 0.115(9) 0.000 0.000 0.156(15)
C16 0.18(2) 0.102(16) 0.123(18) 0.000 0.000 0.097(15)
O1 0.077(3) 0.0338(16) 0.082(3) 0.000 0.000 0.0383(17)
O2 0.031(2) 0.031(2) 0.029(3) 0.000 0.000 0.0155(10)
O3 0.189(10) 0.189(10) 0.068(4) -0.010(3) 0.010(3) 0.122(11)
O4 0.0553(5) 0.0553(5) 0.0836(7) -0.0103(2) 0.0103(2) 0.0333(5)
O5 0.143(6) 0.069(4) 0.115(5) -0.024(4) -0.001(4) 0.054(4)
O6 0.128(5) 0.087(4) 0.132(5) -0.035(4) 0.018(4) 0.066(4)
Y1 0.0553(5) 0.0553(5) 0.0836(7) -0.0103(2) 0.0103(2) 0.0333(5)
Y2 0.0742(9) 0.0742(9) 0.0799(11) 0.000 0.000 0.0577(9)
C10 0.36(2) 0.181(15) 0.289(18) -0.086(13) -0.030(13) 0.186(13)
C9 0.323(19) 0.213(14) 0.231(14) -0.068(11) -0.001(11) 0.174(12)
C11 0.37(2) 0.189(16) 0.249(17) -0.109(12) -0.054(13) 0.174(14)
O7 0.190(12) 0.190(12) 0.225(15) 0.000 0.000 0.167(13)

loop_
_atom_type_symbol
_atom_type_description
_atom_type_scat_dispersion_real
_atom_type_scat_dispersion_imag
_atom_type_scat_source
C C 0.0181 0.0091 'International Tables Vol C Tables 4.2.6.8 and 6.1.1.4'
H H 0.0000 0.0000 'International Tables Vol C Tables 4.2.6.8 and 6.1.1.4'
N N 0.0311 0.0180 'International Tables Vol C Tables 4.2.6.8 and 6.1.1.4'
O O 0.0492 0.0322 'International Tables Vol C Tables 4.2.6.8 and 6.1.1.4'
Y Y -0.2670 2.0244 'International Tables Vol C Tables 4.2.6.8 and 6.1.1.4'

loop_
_geom_angle_atom_site_label_1
_geom_angle_atom_site_label_2
_geom_angle_atom_site_label_3
_geom_angle
_geom_angle_site_symmetry_1
_geom_angle_site_symmetry_3
_geom_angle_publ_flag
O6 C1 O6 83.2(11) . 24_765 ?
O6 C1 O5 124.8(9) . . ?
O6 C1 O5 64.0(7) 24_765 . ?
O6 C1 O5 64.0(7) . 24_765 ?
O6 C1 O5 124.8(9) 24_765 24_765 ?
O5 C1 O5 98.9(11) . 24_765 ?
O6 C1 C2 126.1(6) . . ?
O6 C1 C2 126.1(6) 24_765 . ?
O5 C1 C2 109.1(6) . . ?
O5 C1 C2 109.1(6) 24_765 . ?
C7 C2 C7 80.8(17) 24_765 . ?
C7 C2 C3 70.0(10) 24_765 . ?
C7 C2 C3 119.6(8) . . ?
C7 C2 C3 119.6(8) 24_765 24_765 ?
C7 C2 C3 70.0(10) . 24_765 ?
C3 C2 C3 80.2(12) . 24_765 ?
C7 C2 C1 123.1(6) 24_765 . ?
C7 C2 C1 123.1(6) . . ?
C3 C2 C1 117.2(6) . . ?
C3 C2 C1 117.2(6) 24_765 . ?
C2 C3 C4 120.7(9) . . ?
C2 C3 H3 119.7 . . ?
C4 C3 H3 119.7 . . ?
C5 C4 C11 110.7(8) . . ?
C5 C4 C3 116.6(8) . . ?
C11 C4 C3 132.4(11) . . ?
C5 C4 C6 55.4(8) . 24_765 ?
C11 C4 C6 115.7(17) . 24_765 ?
C3 C4 C6 88.5(10) . 24_765 ?
C5 C4 C4 47.4(11) . 24_765 ?
C11 C4 C4 128.3(12) . 24_765 ?
C3 C4 C4 89.3(9) . 24_765 ?
C6 C4 C4 89.8(12) 24_765 24_765 ?
C4 C5 C4 85(2) 24_765 . ?
C4 C5 C8 127.0(7) 24_765 . ?
C4 C5 C8 127.0(7) . . ?
C4 C5 C6 70.6(12) 24_765 . ?
C4 C5 C6 124.2(8) . . ?
C8 C5 C6 107.2(12) . . ?
C4 C5 C6 124.2(8) 24_765 24_765 ?
C4 C5 C6 70.6(12) . 24_765 ?
C8 C5 C6 107.2(12) . 24_765 ?
C6 C5 C6 82.8(19) . 24_765 ?
C5 C6 C7 118.5(9) . . ?
C5 C6 H6 120.7 . . ?
C7 C6 H6 120.7 . . ?
C2 C7 C6 120.3(9) . . ?
C2 C7 H7 119.8 . . ?
C6 C7 H7 119.8 . . ?
C9 C8 C5 120.8(10) . . ?
C9 C8 H8 119.6 . . ?
C5 C8 H8 119.6 . . ?
C9 C8 H8 78.3(12) . 24_765 ?
C5 C8 H8 119.6(7) . 24_765 ?
H8 C8 H8 72.8 . 24_765 ?
C13 C12 C13 123.8(9) 4_765 . ?
C13 C12 H12 118.1 4_765 . ?
C13 C12 H12 118.1 . . ?
C13 C13 C12 70.0(7) 24_765 . ?
C13 C13 C14 89.2(6) 24_765 . ?
C12 C13 C14 117.9(6) . . ?
C13 C13 C9 100.9(9) 24_765 . ?
C12 C13 C9 127.6(8) . . ?
C14 C13 C9 113.2(9) . . ?
C13 C13 C14 56.2(8) 24_765 24_765 ?
C12 C13 C14 101.7(9) . 24_765 ?
C14 C13 C14 33.0(10) . 24_765 ?
C9 C13 C14 115.5(12) . 24_765 ?
C13 C13 C9 51.3(6) 24_765 24_765 ?
C12 C13 C9 102.7(10) . 24_765 ?
C14 C13 C9 107.6(9) . 24_765 ?
C9 C13 C9 49.5(13) . 24_765 ?
C14 C13 C9 84.9(10) 24_765 24_765 ?
C14 C14 C15 70.8(6) 24_765 . ?
C14 C14 C13 90.8(6) 24_765 . ?
C15 C14 C13 118.5(6) . . ?
C14 C14 N1 94.1(15) 24_765 . ?
C15 C14 N1 86.4(11) . . ?
C13 C14 N1 154.7(10) . . ?
C14 C14 C13 56.2(8) 24_765 24_765 ?
C15 C14 C13 102.1(9) . 24_765 ?
C13 C14 C13 34.6(10) . 24_765 ?
N1 C14 C13 142.3(16) . 24_765 ?
C14 C14 N1 55.3(13) 24_765 9_767 ?
C15 C14 N1 75.1(10) . 9_767 ?
C13 C14 N1 138.9(13) . 9_767 ?
N1 C14 N1 39(3) . 9_767 ?
C13 C14 N1 107.6(16) 24_765 9_767 ?
C15 C15 C14 118.4(4) 13_767 21 ?
C15 C15 C14 118.4(4) 13_767 24_765 ?
C14 C15 C14 123.3(9) 21 24_765 ?
C15 C15 C14 118.4(4) 13_767 . ?
C14 C15 C14 109.4(10) 21 . ?
C14 C15 C14 38.4(13) 24_765 . ?
C15 C15 C14 118.4(4) 13_767 4_765 ?
C14 C15 C14 38.4(13) 21 4_765 ?
C14 C15 C14 109.4(10) 24_765 4_765 ?
C14 C15 C14 123.3(9) . 4_765 ?
C14 N1 C14 129.4(19) 16_557 . ?
C14 N1 C16 115.1(10) 16_557 . ?
C14 N1 C16 115.1(10) . . ?
C14 N1 C14 30.7(11) 16_557 9_767 ?
C14 N1 C14 119(2) . 9_767 ?
C16 N1 C14 119.1(14) . 9_767 ?
N1 C16 H16A 109.5 . . ?
N1 C16 H16B 109.5 . . ?
H16A C16 H16B 109.5 . . ?
N1 C16 H16C 109.5 . . ?
H16A C16 H16C 109.5 . . ?
H16B C16 H16C 109.5 . . ?
N1 C16 H16A 109.47(10) . 16_557 ?
H16A C16 H16A 140.7 . 16_557 ?
H16B C16 H16A 61.4 . 16_557 ?
H16C C16 H16A 51.1 . 16_557 ?
N1 C16 H16B 109.5(18) . 16_557 ?
H16A C16 H16B 61.4 . 16_557 ?
H16B C16 H16B 51.1 . 16_557 ?
H16C C16 H16B 140.7 . 16_557 ?
H16A C16 H16B 109.5 16_557 16_557 ?
N1 C16 H16C 109.5(17) . 16_557 ?
H16A C16 H16C 51.1 . 16_557 ?
H16B C16 H16C 140.7 . 16_557 ?
H16C C16 H16C 61.4 . 16_557 ?
H16A C16 H16C 109.5 16_557 16_557 ?
H16B C16 H16C 109.5 16_557 16_557 ?
Y2 O1 Y2 140.9(2) 14_666 . ?
Y2 O1 Y1 70.79(3) 14_666 14_666 ?
Y2 O1 Y1 123.665(18) . 14_666 ?
Y2 O1 Y1 123.665(18) 14_666 . ?
Y2 O1 Y1 70.79(3) . . ?
Y1 O1 Y1 140.7(2) 14_666 . ?
Y1 O2 Y1 112.75(14) 3_765 2_645 ?
Y1 O2 Y1 57.47(5) 3_765 4_755 ?
Y1 O2 Y1 57.47(5) 2_645 4_755 ?
Y1 O2 Y1 112.75(14) 3_765 . ?
Y1 O2 Y1 112.75(14) 2_645 . ?
Y1 O2 Y1 148.1(3) 4_755 . ?
O3 O3 O3 119.997(2) 6_545 5_665 ?
O3 O3 Y1 97.56(18) 6_545 . ?
O3 O3 Y1 97.56(18) 5_665 . ?
O6 O5 C1 51.9(6) 24_765 . ?
O6 O5 Y2 100.3(6) 24_765 14_666 ?
C1 O5 Y2 139.1(6) . 14_666 ?
C1 O6 O5 64.1(8) . 24_765 ?
C1 O6 O6 48.4(5) . 24_765 ?
O5 O6 O6 100.3(6) 24_765 24_765 ?
C1 O6 Y1 139.8(7) . . ?
O5 O6 Y1 111.1(6) 24_765 . ?
O6 O6 Y1 98.4(2) 24_765 . ?
C1 O6 Y2 108.7(9) . . ?
O5 O6 Y2 52.0(5) 24_765 . ?
O6 O6 Y2 114.71(18) 24_765 . ?
Y1 O6 Y2 59.9(2) . . ?
O4 Y1 O4 120.000(1) 6_545 5_665 ?
O4 Y1 O3 82.44(18) 6_545 . ?
O4 Y1 O3 82.44(18) 5_665 . ?
O4 Y1 O6 154.2(2) 6_545 . ?
O4 Y1 O6 81.6(2) 5_665 . ?
O3 Y1 O6 87.1(4) . . ?
O4 Y1 O6 81.6(2) 6_545 19_665 ?
O4 Y1 O6 154.2(2) 5_665 19_665 ?
O3 Y1 O6 87.1(4) . 19_665 ?
O6 Y1 O6 74.4(5) . 19_665 ?
O4 Y1 O2 61.27(3) 6_545 . ?
O4 Y1 O2 61.27(3) 5_665 . ?
O3 Y1 O2 90.7(4) . . ?
O6 Y1 O2 142.7(2) . . ?
O6 Y1 O2 142.7(2) 19_665 . ?
O4 Y1 O1 62.05(3) 6_545 15_546 ?
O4 Y1 O1 121.72(9) 5_665 15_546 ?
O3 Y1 O1 143.41(10) . 15_546 ?
O6 Y1 O1 121.0(3) . 15_546 ?
O6 Y1 O1 79.7(3) 19_665 15_546 ?
O2 Y1 O1 80.23(17) . 15_546 ?
O4 Y1 O1 121.72(9) 6_545 . ?
O4 Y1 O1 62.05(3) 5_665 . ?
O3 Y1 O1 143.41(10) . . ?
O6 Y1 O1 79.7(3) . . ?
O6 Y1 O1 121.0(3) 19_665 . ?
O2 Y1 O1 80.23(17) . . ?
O1 Y1 O1 70.08(9) 15_546 . ?
O4 Y1 Y2 109.471(12) 6_545 . ?
O4 Y1 Y2 109.471(12) 5_665 . ?
O3 Y1 Y2 153.4(4) . . ?
O6 Y1 Y2 72.0(3) . . ?
O6 Y1 Y2 72.0(3) 19_665 . ?
O2 Y1 Y2 115.86(17) . . ?
O1 Y1 Y2 49.70(6) 15_546 . ?
O1 Y1 Y2 49.70(6) . . ?
O4 Y1 O6 163.8(2) 6_545 24_765 ?
O4 Y1 O6 49.42(18) 5_665 24_765 ?
O3 Y1 O6 83.7(3) . 24_765 ?
O6 Y1 O6 32.2(4) . 24_765 ?
O6 Y1 O6 106.09(16) 19_665 24_765 ?
O2 Y1 O6 110.63(18) . 24_765 ?
O1 Y1 O6 132.7(2) 15_546 24_765 ?
O1 Y1 O6 67.1(2) . 24_765 ?
Y2 Y1 O6 86.7(2) . 24_765 ?
O4 Y1 O6 49.42(18) 6_545 6_545 ?
O4 Y1 O6 163.8(2) 5_665 6_545 ?
O3 Y1 O6 83.7(3) . 6_545 ?
O6 Y1 O6 106.09(16) . 6_545 ?
O6 Y1 O6 32.2(4) 19_665 6_545 ?
O2 Y1 O6 110.63(18) . 6_545 ?
O1 Y1 O6 67.1(2) 15_546 6_545 ?
O1 Y1 O6 132.7(2) . 6_545 ?
Y2 Y1 O6 86.7(2) . 6_545 ?
O6 Y1 O6 136.8(4) 24_765 6_545 ?
O4 Y1 Y1 90.0 6_545 3_765 ?
O4 Y1 Y1 30.000(1) 5_665 3_765 ?
O3 Y1 Y1 76.8(3) . 3_765 ?
O6 Y1 Y1 110.5(2) . 3_765 ?
O6 Y1 Y1 162.7(3) 19_665 3_765 ?
O2 Y1 Y1 33.63(7) . 3_765 ?
O1 Y1 Y1 109.66(10) 15_546 3_765 ?
O1 Y1 Y1 76.25(7) . 3_765 ?
Y2 Y1 Y1 125.26(2) . 3_765 ?
O6 Y1 Y1 78.65(18) 24_765 3_765 ?
O6 Y1 Y1 137.14(19) 6_545 3_765 ?
O1 Y2 O1 80.9(2) . 15_546 ?
O1 Y2 O5 134.8(3) . 15_546 ?
O1 Y2 O5 79.7(2) 15_546 15_546 ?
O1 Y2 O5 79.7(2) . 24_765 ?
O1 Y2 O5 134.8(3) 15_546 24_765 ?
O5 Y2 O5 139.5(5) 15_546 24_765 ?
O1 Y2 O5 134.8(3) . 6_545 ?
O1 Y2 O5 79.7(2) 15_546 6_545 ?
O5 Y2 O5 80.5(5) 15_546 6_545 ?
O5 Y2 O5 85.8(5) 24_765 6_545 ?
O1 Y2 O5 79.7(2) . 9_766 ?
O1 Y2 O5 134.8(3) 15_546 9_766 ?
O5 Y2 O5 85.8(5) 15_546 9_766 ?
O5 Y2 O5 80.5(5) 24_765 9_766 ?
O5 Y2 O5 139.5(5) 6_545 9_766 ?
O1 Y2 O7 139.55(12) . . ?
O1 Y2 O7 139.55(12) 15_546 . ?
O5 Y2 O7 69.8(2) 15_546 . ?
O5 Y2 O7 69.8(2) 24_765 . ?
O5 Y2 O7 69.8(2) 6_545 . ?
O5 Y2 O7 69.8(2) 9_766 . ?
O1 Y2 O4 59.51(7) . 16_556 ?
O1 Y2 O4 59.51(7) 15_546 16_556 ?
O5 Y2 O4 75.5(2) 15_546 16_556 ?
O5 Y2 O4 135.4(2) 24_765 16_556 ?
O5 Y2 O4 135.4(2) 6_545 16_556 ?
O5 Y2 O4 75.5(2) 9_766 16_556 ?
O7 Y2 O4 131.81(3) . 16_556 ?
O1 Y2 Y1 59.51(7) . . ?
O1 Y2 Y1 59.51(7) 15_546 . ?
O5 Y2 Y1 135.4(2) 15_546 . ?
O5 Y2 Y1 75.5(2) 24_765 . ?
O5 Y2 Y1 75.5(2) 6_545 . ?
O5 Y2 Y1 135.4(2) 9_766 . ?
O7 Y2 Y1 131.81(3) . . ?
O4 Y2 Y1 96.38(6) 16_556 . ?
O1 Y2 O6 71.37(17) . . ?
O1 Y2 O6 107.1(2) 15_546 . ?
O5 Y2 O6 153.7(3) 15_546 . ?
O5 Y2 O6 27.7(3) 24_765 . ?
O5 Y2 O6 76.0(3) 6_545 . ?
O5 Y2 O6 104.6(3) 9_766 . ?
O7 Y2 O6 90.94(17) . . ?
O4 Y2 O6 130.21(17) 16_556 . ?
Y1 Y2 O6 48.13(19) . . ?
O1 Y2 O6 107.1(2) . 10_666 ?
O1 Y2 O6 71.37(17) 15_546 10_666 ?
O5 Y2 O6 27.7(3) 15_546 10_666 ?
O5 Y2 O6 153.7(3) 24_765 10_666 ?
O5 Y2 O6 104.6(3) 6_545 10_666 ?
O5 Y2 O6 76.0(3) 9_766 10_666 ?
O7 Y2 O6 90.94(17) . 10_666 ?
O4 Y2 O6 48.14(19) 16_556 10_666 ?
Y1 Y2 O6 130.21(17) . 10_666 ?
O6 Y2 O6 178.1(3) . 10_666 ?
C9 C10 C11 125.4(10) . . ?
C9 C10 H10 117.3 . . ?
C11 C10 H10 117.3 . . ?
C8 C9 C10 113.7(9) . . ?
C8 C9 C9 54.1(10) . 24_765 ?
C10 C9 C9 129.2(16) . 24_765 ?
C8 C9 C13 118.4(10) . . ?
C10 C9 C13 127.2(10) . . ?
C9 C9 C13 79.1(9) 24_765 . ?
C8 C9 C13 95.7(11) . 24_765 ?
C10 C9 C13 141.4(17) . 24_765 ?
C9 C9 C13 51.3(6) 24_765 24_765 ?
C13 C9 C13 27.8(9) . 24_765 ?
C8 C9 H8 38.2(5) . 24_765 ?
C10 C9 H8 121.2(16) . 24_765 ?
C9 C9 H8 80.7(9) 24_765 24_765 ?
C13 C9 H8 105.0(10) . 24_765 ?
C13 C9 H8 97.4(9) 24_765 24_765 ?
C10 C11 C4 120.8(10) . . ?
C10 C11 H11 119.6 . . ?
C4 C11 H11 119.6 . . ?

loop_
_geom_bond_atom_site_label_1
_geom_bond_atom_site_label_2
_geom_bond_distance
_geom_bond_site_symmetry_2
_geom_bond_publ_flag
C1 O6 1.184(10) . ?
C1 O6 1.184(10) 24_765 ?
C1 O5 1.354(11) . ?
C1 O5 1.354(11) 24_765 ?
C1 C2 1.495(11) . ?
C2 C7 1.375(11) 24_765 ?
C2 C7 1.375(11) . ?
C2 C3 1.391(11) . ?
C2 C3 1.391(11) 24_765 ?
C3 C4 1.427(11) . ?
C3 H3 0.9300 . ?
C4 C5 1.351(11) . ?
C4 C11 1.412(12) . ?
C4 C6 1.57(2) 24_765 ?
C4 C4 1.83(4) 24_765 ?
C5 C8 1.335(11) . ?
C5 C6 1.373(11) . ?
C5 C6 1.373(11) 24_765 ?
C6 C7 1.393(11) . ?
C6 H6 0.9300 . ?
C7 H7 0.9300 . ?
C8 C9 1.347(12) . ?
C8 H8 0.9300 . ?
C8 H8 0.9300 24_765 ?
C12 C13 1.412(10) 4_765 ?
C12 C13 1.412(10) . ?
C12 H12 0.9300 . ?
C13 C13 0.97(3) 24_765 ?
C13 C14 1.416(10) . ?
C13 C9 1.621(13) . ?
C13 C14 1.70(2) 24_765 ?
C13 C9 2.04(2) 24_765 ?
C14 C14 0.93(3) 24_765 ?
C14 C15 1.411(10) . ?
C14 N1 1.493(14) . ?
C14 N1 1.81(3) 9_767 ?
C15 C15 1.36(2) 13_767 ?
N1 C16 1.518(19) . ?
C16 H16A 0.9600 . ?
C16 H16B 0.9600 . ?
C16 H16C 0.9600 . ?
C16 H16A 0.9600 16_557 ?
C16 H16B 0.9600 16_557 ?
C16 H16C 0.9599 16_557 ?
O1 Y2 2.1047(19) 14_666 ?
O1 Y2 2.1047(19) . ?
O1 Y1 2.3780(18) 14_666 ?
O1 Y1 2.3780(18) . ?
O2 Y1 2.319(2) 3_765 ?
O2 Y1 2.319(2) 2_645 ?
O2 Y1 2.319(2) 4_755 ?
O2 Y1 2.319(2) . ?
O3 O3 1.638(15) 6_545 ?
O3 O3 1.638(15) 5_665 ?
O3 Y1 2.246(12) . ?
O5 O6 1.353(13) 24_765 ?
O5 Y2 2.293(9) 14_666 ?
O6 O6 1.572(19) 24_765 ?
O6 Y1 2.243(8) . ?
O6 Y2 2.864(10) . ?
Y1 Y2 2.6058(15) . ?
Y1 Y1 3.8615(16) 3_765 ?
Y2 O7 2.440(17) . ?
C10 C9 1.352(12) . ?
C10 C11 1.340(12) . ?
C10 H10 0.9300 . ?
C9 C9 1.58(4) 24_765 ?
C11 H11 0.9300 . ?
